data_7713813
loop_
_publ_author_name
'Naina, Vanitha R.'
'Singh, Akhil K.'
'Shubham, ?'
'Kr&#xe4;tschmer, Frederic'
'Lebedkin, Sergei'
'Kappes, Manfred M.'
'Roesky, Peter W.'

_publ_section_title
;
 Heteroleptic copper(I) complexes with coumarin-substituted
 aminodiphosphine and diimine ligands: synthesis and photophysical
 studies.
;
_journal_name_full 'Dalton transactions (Cambridge, England : 2003)'
_journal_paper_doi 10.1039/d3dt02317f
_journal_year 2023
_chemical_formula_moiety 'C46 H36 Cu N4 O2 P2, F6 P, C4 H10 O'
_chemical_formula_sum 'C50 H46 Cu F6 N4 O3 P3'
_chemical_formula_weight 1021.36
_space_group_crystal_system monoclinic
_space_group_IT_number 14
_space_group_name_Hall '-P 2ybc'
_space_group_name_H-M_alt 'P 1 21/c 1'
_atom_sites_solution_hydrogens geom
_atom_sites_solution_primary dual
_audit_creation_date 2023-01-17
_audit_creation_method
;
Olex2 1.5-alpha
(compiled 2022.11.02 svn.ra8b101fa for OlexSys, GUI svn.r6635)
;
_audit_update_record
;
2023-06-01 deposited with the CCDC.	2023-07-31 downloaded from the CCDC.
;
_cell_angle_alpha 90
_cell_angle_beta 92.318(3)
_cell_angle_gamma 90
_cell_formula_units_Z 4
_cell_length_a 17.8014(8)
_cell_length_b 14.6604(6)
_cell_length_c 17.7919(7)
_cell_measurement_reflns_used 23836
_cell_measurement_temperature 100
_cell_measurement_theta_max 31.29
_cell_measurement_theta_min 1.80
_cell_volume 4639.5(3)
_computing_cell_refinement
;
X-Area Recipe 1.33.0.0 (STOE, 2015)
;
_computing_data_collection
;
X-Area Pilatus3_SV 1.31.150.0 (STOE, 2018)
;
_computing_data_reduction
;
X-Area Integrate 1.73.1.0 (STOE, 2018)
X-Area LANA 1.73.2.0 (STOE, 2018)
;
_computing_molecular_graphics 'Olex2 1.5-alpha (Dolomanov et al., 2009)'
_computing_publication_material
;
STOE & Cie GmbH, X-Area, software package for collecting single-crystal or
multi-domain crystal data on STOE area-detector diffractometers, for image 
processing, for the correction and scaling of reflection intensities and 
for outlier rejection, version 1.84, Darmstadt 2018
;
_computing_structure_refinement 'SHELXL 2018/3 (Sheldrick, 2015)'
_computing_structure_solution 'olex2.solve 1.5-alpha (Bourhis et al., 2015)'
_diffrn_ambient_temperature 100
_diffrn_detector Pilatus200K
_diffrn_detector_area_resol_mean 5.81
_diffrn_detector_type 'DECTRIS PILATUS 200K'
_diffrn_measured_fraction_theta_full 0.990
_diffrn_measured_fraction_theta_max 0.841
_diffrn_measurement_details
;
 290 frames, detector distance = 40 mm
;
_diffrn_measurement_device 'Eulerian 4-circle diffractometer'
_diffrn_measurement_device_type 'STOE STADIVARI'
_diffrn_measurement_method 'rotation method, \w scans'
_diffrn_radiation_collimation '0.5 mm diameter, monocapillary'
_diffrn_radiation_monochromator 'plane graphite'
_diffrn_radiation_polarisn_norm 0
_diffrn_radiation_probe x-ray
_diffrn_radiation_type 'Mo K\a'
_diffrn_radiation_wavelength 0.71073
_diffrn_reflns_av_R_equivalents 0.0395
_diffrn_reflns_av_unetI/netI 0.0619
_diffrn_reflns_Laue_measured_fraction_full 0.990
_diffrn_reflns_Laue_measured_fraction_max 0.841
_diffrn_reflns_limit_h_max 25
_diffrn_reflns_limit_h_min -24
_diffrn_reflns_limit_k_max 21
_diffrn_reflns_limit_k_min -21
_diffrn_reflns_limit_l_max 23
_diffrn_reflns_limit_l_min -25
_diffrn_reflns_number 30397
_diffrn_reflns_point_group_measured_fraction_full 0.990
_diffrn_reflns_point_group_measured_fraction_max 0.841
_diffrn_reflns_theta_full 25.242
_diffrn_reflns_theta_max 31.280
_diffrn_reflns_theta_min 1.800
_diffrn_source 'Mo Genix 3D HF'
_diffrn_source_current 1.000
_diffrn_source_power 0.050
_diffrn_source_voltage 50
_exptl_absorpt_coefficient_mu 0.647
_exptl_absorpt_correction_T_max 0.7831
_exptl_absorpt_correction_T_min 0.5082
_exptl_absorpt_correction_type multi-scan
_exptl_absorpt_process_details
;
STOE X-Red32, absorption correction by Gaussian integration, analogous to
P. Coppens, "The Evaluation of Absorption and Extinction in Single-Crystal
Structure Analysis", published in: F. R. Ahmed (Editor), "Crystallographic
Computing", Munksgaard, Copenhagen (1970), 255 - 270.
Afterwards scaling of reflection intensities was performed within STOE LANA.
J. Koziskova, F. Hahn, J. Richter, J. Kozisek, "Comparison of different
absorption corrections on the model structure of tetrakis(\m~2~-acetato)-
diaqua-di-copper(II)", Acta Chimica Slovaca, vol. 9, no. 2, 2016, pp. 136 - 140.
;
_exptl_crystal_colour yellow
_exptl_crystal_colour_primary yellow
_exptl_crystal_density_diffrn 1.462
_exptl_crystal_density_method 'not measured'
_exptl_crystal_description fragment
_exptl_crystal_F_000 2104
_exptl_crystal_size_max 0.41
_exptl_crystal_size_mid 0.396
_exptl_crystal_size_min 0.382
_refine_diff_density_max 1.272
_refine_diff_density_min -1.290
_refine_diff_density_rms 0.100
_refine_ls_extinction_method none
_refine_ls_goodness_of_fit_ref 1.081
_refine_ls_hydrogen_treatment constr
_refine_ls_matrix_type full
_refine_ls_number_parameters 662
_refine_ls_number_reflns 12721
_refine_ls_number_restraints 740
_refine_ls_restrained_S_all 1.095
_refine_ls_R_factor_all 0.1046
_refine_ls_R_factor_gt 0.0635
_refine_ls_shift/su_max 0.000
_refine_ls_shift/su_mean 0.000
_refine_ls_structure_factor_coef Fsqd
_refine_ls_weighting_details 'w=1/[\s^2^(Fo^2^)+(0.0996P)^2^+1.9814P] where P=(Fo^2^+2Fc^2^)/3'
_refine_ls_weighting_scheme calc
_refine_ls_wR_factor_gt 0.1685
_refine_ls_wR_factor_ref 0.1915
_reflns_Friedel_coverage 0.000
_reflns_number_gt 8214
_reflns_number_total 12721
_reflns_threshold_expression 'I > 2\s(I)'
_cod_data_source_file d3dt02317f2.cif
_cod_data_source_block nv321
_cod_database_code 7713813
_shelx_shelxl_version_number 2018/3
_shelx_space_group_comment
;
The symmetry employed for this shelxl refinement is uniquely defined
by the following loop, which should always be used as a source of
symmetry information in preference to the above space-group names.
They are only intended as comments.
;
_shelx_estimated_absorpt_t_max 0.790
_shelx_estimated_absorpt_t_min 0.777
_olex2_refinement_description
;
1. Fixed Uiso
 At 1.2 times of:
  All C(H) groups, All C(H,H) groups, All N(H) groups
 At 1.5 times of:
  All C(H,H,H) groups
2. Restrained distances
 P3-F1 \\sim P3-F1A
 with sigma of 0.02
 P3-F5 \\sim P3-F5A
 with sigma of 0.02
 P3-F2 \\sim P3-F2A
 with sigma of 0.02
 P3-F4 \\sim P3-F4A
 with sigma of 0.02
 P3-F6 \\sim P3-F6A
 with sigma of 0.02
 P3-F3 \\sim P3-F3A
 with sigma of 0.02
3. Rigid bond restraints
 All non-hydrogen atoms
 with sigma for 1-2 distances of 0.01 and sigma for 1-3 distances of 0.01
4. Uiso/Uaniso restraints and constraints
C50 \\sim O3 \\sim C49 \\sim C48 \\sim C47: within 2.5A with sigma of 0.01 and
sigma for terminal atoms of 0.02 within 2.5A
P3 \\sim F3 \\sim F3A \\sim F2A \\sim F2 \\sim F4 \\sim F4A \\sim F6A \\sim F6
\\sim F5A \\sim F5 \\sim F1 \\sim F1A: within 2.5A with sigma of 0.01 and sigma
for terminal atoms of 0.02 within 2.5A
Uanis(C50) \\sim Ueq, Uanis(O3) \\sim Ueq, Uanis(C49) \\sim Ueq, Uanis(C48)
\\sim Ueq, Uanis(C47) \\sim Ueq: with sigma of 0.01 and sigma for terminal
atoms of 0.02
Uanis(P3) \\sim Ueq, Uanis(F3) \\sim Ueq, Uanis(F2) \\sim Ueq, Uanis(F6A) \\sim
Ueq, Uanis(F5A) \\sim Ueq, Uanis(F4A) \\sim Ueq, Uanis(F2A) \\sim Ueq,
Uanis(F1A) \\sim Ueq, Uanis(F1) \\sim Ueq, Uanis(F4) \\sim Ueq, Uanis(F5) \\sim
Ueq, Uanis(F6) \\sim Ueq, Uanis(F3A) \\sim Ueq: with sigma of 0.02 and sigma
for terminal atoms of 0.04
Uanis(C50) \\sim Ueq: with sigma of 0.02 and sigma for terminal atoms of 0.04
5. Others
 Sof(F3A)=Sof(F2A)=Sof(F4A)=Sof(F6A)=Sof(F5A)=Sof(F1A)=1-FVAR(1)
 Sof(F1)=Sof(F5)=Sof(F2)=Sof(F4)=Sof(F6)=Sof(F3)=FVAR(1)
6.a Secondary CH2 refined with riding coordinates:
 C49(H49A,H49B), C48(H48A,H48B)
6.b Aromatic/amide H refined with riding coordinates:
 N4(H4), C16(H16), C2(H2), C6(H6), C3(H3), C15(H15), C22(H22), C14(H14),
 C18(H18), C34(H34), C24(H24), C12(H12), C30(H30), C35(H35), C45(H45), C31(H31),
  C13(H13), C8(H8), C25(H25), C32(H32), C33(H33), C28(H28), C38(H38), C36(H36),
 C26(H26), C44(H44), C37(H37), C42(H42), C43(H43), C21(H21), C20(H20), C27(H27),
  C19(H19)
6.c Idealised Me refined as rotating group:
 C10(H10A,H10B,H10C), C50(H50A,H50B,H50C), C47(H47A,H47B,H47C)
;
_olex2_submission_special_instructions 'No special instructions were received'

loop_
_space_group_symop_operation_xyz
'x, y, z'
'-x, y+1/2, -z+1/2'
'-x, -y, -z'
'x, -y-1/2, z-1/2'

loop_
_atom_site_label
_atom_site_type_symbol
_atom_site_fract_x
_atom_site_fract_y
_atom_site_fract_z
_atom_site_U_iso_or_equiv
_atom_site_adp_type
_atom_site_occupancy
_atom_site_site_symmetry_order
_atom_site_calc_flag
_atom_site_refinement_flags_posn
_atom_site_refinement_flags_adp
_atom_site_refinement_flags_occupancy
_atom_site_disorder_assembly
_atom_site_disorder_group
Cu Cu 0.17122(2) 0.41417(3) 0.53264(2) 0.02545(12) Uani 1 1 d . U . . .
P1 P 0.21746(4) 0.45685(5) 0.64687(4) 0.02125(17) Uani 1 1 d . U . . .
P2 P 0.29738(4) 0.44016(6) 0.51869(4) 0.02342(17) Uani 1 1 d . U . . .
P3 P 0.11729(8) 0.47314(7) 0.18191(6) 0.0507(3) Uani 1 1 d D U . . .
O2 O 0.51397(12) 0.35811(16) 0.76602(13) 0.0308(5) Uani 1 1 d . U . . .
O1 O 0.60713(14) 0.29996(18) 0.83620(15) 0.0414(6) Uani 1 1 d . U . . .
F1 F 0.1851(4) 0.4095(7) 0.1555(6) 0.0490(16) Uani 0.594(12) 1 d D U P A 1
N2 N 0.12347(14) 0.30039(19) 0.48279(14) 0.0261(5) Uani 1 1 d . U . . .
F5 F 0.0859(4) 0.3843(5) 0.2258(6) 0.0478(15) Uani 0.594(12) 1 d D U P A 1
N1 N 0.30642(14) 0.46854(17) 0.61130(14) 0.0238(5) Uani 1 1 d . U . . .
N3 N 0.09536(14) 0.47853(19) 0.46432(15) 0.0269(6) Uani 1 1 d . U . . .
N4 N 0.01535(16) 0.4618(2) 0.36607(17) 0.0356(7) Uani 1 1 d . U . . .
H4 H -0.012237 0.434812 0.330420 0.043 Uiso 1 1 calc R U . . .
F2 F 0.1584(5) 0.4872(8) 0.2614(4) 0.0656(18) Uani 0.594(12) 1 d D U P A 1
C5 C 0.47937(17) 0.4325(2) 0.73028(17) 0.0236(6) Uani 1 1 d . U . . .
C1 C 0.37471(16) 0.4864(2) 0.65524(16) 0.0236(6) Uani 1 1 d . U . . .
C4 C 0.51103(17) 0.5190(2) 0.73509(17) 0.0259(6) Uani 1 1 d . U . . .
C16 C 0.20840(16) 0.2976(2) 0.72891(18) 0.0265(6) Uani 1 1 d . U . . .
H16 H 0.184026 0.274029 0.684565 0.032 Uiso 1 1 calc R U . . .
F4 F 0.0602(5) 0.4400(5) 0.1123(3) 0.0629(16) Uani 0.594(12) 1 d D U P A 1
C2 C 0.40207(18) 0.5744(2) 0.66251(18) 0.0274(6) Uani 1 1 d . U . . .
H2 H 0.374537 0.623868 0.640674 0.033 Uiso 1 1 calc R U . . .
C6 C 0.41231(16) 0.4143(2) 0.69087(18) 0.0245(6) Uani 1 1 d . U . . .
H6 H 0.392555 0.354114 0.688269 0.029 Uiso 1 1 calc R U . . .
C11 C 0.23118(16) 0.3877(2) 0.73147(17) 0.0240(6) Uani 1 1 d . U . . .
C3 C 0.47026(18) 0.5904(2) 0.70199(19) 0.0287(7) Uani 1 1 d . U . . .
H3 H 0.489030 0.650869 0.706285 0.034 Uiso 1 1 calc R U . . .
C17 C 0.19319(17) 0.5682(2) 0.68529(18) 0.0261(6) Uani 1 1 d . U . . .
C29 C 0.36371(17) 0.3477(2) 0.50623(17) 0.0260(6) Uani 1 1 d . U . . .
F6 F 0.0415(5) 0.5262(5) 0.2128(3) 0.0598(17) Uani 0.594(12) 1 d D U P A 1
C23 C 0.33046(17) 0.5339(2) 0.46202(18) 0.0264(6) Uani 1 1 d . U . . .
C15 C 0.22109(18) 0.2412(2) 0.79128(19) 0.0313(7) Uani 1 1 d . U . . .
H15 H 0.205679 0.179128 0.789641 0.038 Uiso 1 1 calc R U . . .
C9 C 0.58453(17) 0.5291(2) 0.77336(18) 0.0272(6) Uani 1 1 d . U . . .
C40 C 0.06241(16) 0.4196(2) 0.41717(18) 0.0274(7) Uani 1 1 d . U . . .
C22 C 0.14524(18) 0.5734(2) 0.7451(2) 0.0315(7) Uani 1 1 d . U . . .
H22 H 0.129977 0.519094 0.769311 0.038 Uiso 1 1 calc R U . . .
C14 C 0.25635(19) 0.2766(3) 0.85545(19) 0.0347(8) Uani 1 1 d . U . . .
H14 H 0.265840 0.238246 0.897833 0.042 Uiso 1 1 calc R U . . .
C39 C 0.07512(18) 0.3220(2) 0.42489(18) 0.0301(7) Uani 1 1 d . U . . .
C46 C 0.06843(18) 0.5638(2) 0.4420(2) 0.0316(7) Uani 1 1 d . U . . .
C7 C 0.58186(19) 0.3672(2) 0.80495(19) 0.0318(7) Uani 1 1 d . U . . .
C18 C 0.21355(18) 0.6477(2) 0.6494(2) 0.0336(7) Uani 1 1 d . U . . .
H18 H 0.244434 0.644966 0.607145 0.040 Uiso 1 1 calc R U . . .
C34 C 0.41630(18) 0.3448(2) 0.45053(19) 0.0300(7) Uani 1 1 d . U . . .
H34 H 0.425090 0.398000 0.421726 0.036 Uiso 1 1 calc R U . . .
C24 C 0.40132(19) 0.5751(2) 0.46916(19) 0.0317(7) Uani 1 1 d . U . . .
H24 H 0.436900 0.553914 0.506388 0.038 Uiso 1 1 calc R U . . .
C41 C 0.01847(18) 0.5530(3) 0.3798(2) 0.0338(7) Uani 1 1 d . U . . .
C12 C 0.26599(18) 0.4225(2) 0.79749(19) 0.0299(7) Uani 1 1 d . U . . .
H12 H 0.281287 0.484596 0.799881 0.036 Uiso 1 1 calc R U . . .
C30 C 0.3505(2) 0.2672(2) 0.54719(19) 0.0337(7) Uani 1 1 d . U . . .
H30 H 0.314472 0.267217 0.585147 0.040 Uiso 1 1 calc R U . . .
C35 C 0.1348(2) 0.2122(2) 0.49760(19) 0.0327(7) Uani 1 1 d . U . . .
H35 H 0.168430 0.196337 0.538339 0.039 Uiso 1 1 calc R U . . .
C45 C 0.0840(2) 0.6496(3) 0.4724(2) 0.0373(8) Uani 1 1 d . U . . .
H45 H 0.118465 0.657400 0.514102 0.045 Uiso 1 1 calc R U . . .
C31 C 0.3896(2) 0.1886(2) 0.5323(2) 0.0397(8) Uani 1 1 d . U . . .
H31 H 0.380361 0.134561 0.559979 0.048 Uiso 1 1 calc R U . . .
C13 C 0.27784(19) 0.3665(3) 0.85870(19) 0.0351(8) Uani 1 1 d . U . . .
H13 H 0.301076 0.390073 0.903601 0.042 Uiso 1 1 calc R U . . .
C8 C 0.61717(18) 0.4564(2) 0.8053(2) 0.0326(7) Uani 1 1 d . U . . .
H8 H 0.665520 0.463173 0.829231 0.039 Uiso 1 1 calc R U . . .
C25 C 0.4201(2) 0.6467(3) 0.4223(2) 0.0379(8) Uani 1 1 d . U . . .
H25 H 0.468349 0.674238 0.427207 0.046 Uiso 1 1 calc R U . . .
C32 C 0.4422(2) 0.1881(3) 0.4774(2) 0.0433(9) Uani 1 1 d . U . . .
H32 H 0.469227 0.133663 0.467834 0.052 Uiso 1 1 calc R U . . .
C33 C 0.4561(2) 0.2660(3) 0.4362(2) 0.0363(8) Uani 1 1 d . U . . .
H33 H 0.492465 0.265318 0.398589 0.044 Uiso 1 1 calc R U . . .
C28 C 0.27893(19) 0.5645(3) 0.4060(2) 0.0368(8) Uani 1 1 d . U . . .
H28 H 0.231176 0.535942 0.399629 0.044 Uiso 1 1 calc R U . . .
C10 C 0.6222(2) 0.6212(3) 0.7727(2) 0.0390(8) Uani 1 1 d . U . . .
H10A H 0.629922 0.639676 0.720659 0.058 Uiso 1 1 calc R U . . .
H10B H 0.670938 0.617660 0.800294 0.058 Uiso 1 1 calc R U . . .
H10C H 0.590345 0.666189 0.796826 0.058 Uiso 1 1 calc R U . . .
C38 C 0.0400(2) 0.2558(3) 0.3804(2) 0.0374(8) Uani 1 1 d . U . . .
H38 H 0.007597 0.272612 0.338954 0.045 Uiso 1 1 calc R U . . .
C36 C 0.1003(2) 0.1426(3) 0.4569(2) 0.0418(9) Uani 1 1 d . U . . .
H36 H 0.108980 0.080545 0.469791 0.050 Uiso 1 1 calc R U . . .
C26 C 0.3676(2) 0.6775(3) 0.3682(2) 0.0437(9) Uani 1 1 d . U . . .
H26 H 0.379774 0.727171 0.336707 0.052 Uiso 1 1 calc R U . . .
C44 C 0.0471(2) 0.7226(3) 0.4390(2) 0.0450(9) Uani 1 1 d . U . . .
H44 H 0.055577 0.782120 0.458620 0.054 Uiso 1 1 calc R U . . .
C37 C 0.0527(2) 0.1660(3) 0.3968(2) 0.0472(10) Uani 1 1 d . U . . .
H37 H 0.028809 0.119826 0.367012 0.057 Uiso 1 1 calc R U . . .
C42 C -0.0180(2) 0.6269(3) 0.3455(2) 0.0439(9) Uani 1 1 d . U . . .
H42 H -0.051527 0.619568 0.303020 0.053 Uiso 1 1 calc R U . . .
C43 C -0.0030(2) 0.7110(3) 0.3766(2) 0.0480(10) Uani 1 1 d . U . . .
H43 H -0.027197 0.763101 0.355156 0.058 Uiso 1 1 calc R U . . .
C21 C 0.1196(2) 0.6574(3) 0.7696(2) 0.0396(8) Uani 1 1 d . U . . .
H21 H 0.086599 0.660432 0.810223 0.048 Uiso 1 1 calc R U . . .
C20 C 0.1422(2) 0.7367(3) 0.7346(2) 0.0448(10) Uani 1 1 d . U . . .
H20 H 0.125478 0.794304 0.751679 0.054 Uiso 1 1 calc R U . . .
F3 F 0.1362(6) 0.5578(4) 0.1349(4) 0.0755(18) Uani 0.594(12) 1 d D U P A 1
C27 C 0.2977(2) 0.6362(3) 0.3599(2) 0.0484(10) Uani 1 1 d . U . . .
H27 H 0.262430 0.657405 0.322350 0.058 Uiso 1 1 calc R U . . .
C19 C 0.1889(2) 0.7316(3) 0.6751(3) 0.0437(9) Uani 1 1 d . U . . .
H19 H 0.204434 0.786003 0.651345 0.052 Uiso 1 1 calc R U . . .
O3 O 0.3226(4) 0.5749(5) -0.0493(4) 0.149(2) Uani 1 1 d . U . . .
C49 C 0.3828(4) 0.5702(5) -0.0361(5) 0.103(2) Uani 1 1 d . U . B 1
H49A H 0.391471 0.517078 -0.002515 0.123 Uiso 1 1 calc R U . B 1
H49B H 0.398141 0.625301 -0.007257 0.123 Uiso 1 1 calc R U . B 1
C48 C 0.2627(4) 0.5811(6) 0.0071(4) 0.108(2) Uani 1 1 d . U . C 1
H48A H 0.255201 0.521532 0.031808 0.129 Uiso 1 1 calc R U . C 1
H48B H 0.275820 0.627316 0.046033 0.129 Uiso 1 1 calc R U . C 1
C50 C 0.4296(5) 0.5618(5) -0.0949(4) 0.113(2) Uani 1 1 d . U . B 1
H50A H 0.415971 0.507113 -0.124071 0.169 Uiso 1 1 calc R U . B 1
H50B H 0.481685 0.556592 -0.075451 0.169 Uiso 1 1 calc R U . B 1
H50C H 0.424536 0.615691 -0.127310 0.169 Uiso 1 1 calc R U . B 1
C47 C 0.1979(5) 0.6072(7) -0.0357(5) 0.133(3) Uani 1 1 d . U . C 1
H47A H 0.182897 0.557751 -0.070153 0.199 Uiso 1 1 calc R U . C 1
H47B H 0.208685 0.662192 -0.064658 0.199 Uiso 1 1 calc R U . C 1
H47C H 0.156983 0.619867 -0.001922 0.199 Uiso 1 1 calc R U . C 1
F3A F 0.1804(7) 0.5508(5) 0.1529(6) 0.069(2) Uani 0.406(12) 1 d D U P A 2
F2A F 0.1764(7) 0.4956(12) 0.2473(7) 0.067(2) Uani 0.406(12) 1 d D U P A 2
F4A F 0.0813(6) 0.4745(9) 0.1023(5) 0.067(2) Uani 0.406(12) 1 d D U P A 2
F6A F 0.0713(6) 0.5553(7) 0.2121(6) 0.058(2) Uani 0.406(12) 1 d D U P A 2
F5A F 0.0694(8) 0.3966(9) 0.2174(9) 0.068(3) Uani 0.406(12) 1 d D U P A 2
F1A F 0.1720(9) 0.4026(12) 0.1440(11) 0.065(3) Uani 0.406(12) 1 d D U P A 2

loop_
_atom_site_aniso_label
_atom_site_aniso_U_11
_atom_site_aniso_U_22
_atom_site_aniso_U_33
_atom_site_aniso_U_23
_atom_site_aniso_U_13
_atom_site_aniso_U_12
Cu 0.02345(19) 0.0283(2) 0.0242(2) 0.00098(15) -0.00426(14) -0.00271(15)
P1 0.0184(3) 0.0243(4) 0.0211(4) -0.0006(3) 0.0010(3) -0.0005(3)
P2 0.0209(4) 0.0285(4) 0.0209(4) -0.0005(3) 0.0011(3) -0.0016(3)
P3 0.0836(9) 0.0319(5) 0.0366(6) -0.0044(4) 0.0018(5) 0.0086(5)
O2 0.0260(11) 0.0289(12) 0.0371(13) 0.0051(10) -0.0016(9) -0.0013(9)
O1 0.0302(12) 0.0429(15) 0.0506(16) 0.0106(12) -0.0058(11) -0.0004(11)
F1 0.047(3) 0.052(3) 0.048(4) -0.009(3) 0.004(2) -0.004(2)
N2 0.0251(13) 0.0320(14) 0.0212(13) 0.0015(11) 0.0007(10) -0.0047(11)
F5 0.045(3) 0.044(3) 0.054(3) 0.011(2) -0.002(2) 0.003(2)
N1 0.0223(12) 0.0271(13) 0.0216(13) -0.0026(10) -0.0032(10) -0.0009(10)
N3 0.0183(12) 0.0338(14) 0.0286(14) 0.0076(11) 0.0021(10) -0.0019(10)
N4 0.0230(13) 0.0546(19) 0.0288(16) 0.0074(13) -0.0032(11) 0.0002(13)
F2 0.076(4) 0.073(4) 0.049(3) -0.022(3) 0.015(2) -0.020(3)
C5 0.0223(14) 0.0261(14) 0.0227(15) 0.0003(12) 0.0029(11) 0.0010(11)
C1 0.0209(13) 0.0323(16) 0.0175(15) -0.0022(12) 0.0015(11) -0.0015(12)
C4 0.0249(15) 0.0306(16) 0.0220(16) 0.0007(12) -0.0009(11) -0.0042(12)
C16 0.0206(14) 0.0311(16) 0.0279(16) 0.0002(13) 0.0032(11) 0.0007(12)
F4 0.092(4) 0.061(3) 0.035(2) -0.002(2) -0.007(2) 0.004(3)
C2 0.0284(15) 0.0274(15) 0.0264(17) 0.0037(12) 0.0007(12) 0.0010(12)
C6 0.0209(13) 0.0246(14) 0.0282(17) -0.0022(12) 0.0027(11) -0.0036(11)
C11 0.0211(14) 0.0272(14) 0.0238(15) 0.0029(12) 0.0017(11) -0.0006(12)
C3 0.0317(16) 0.0257(15) 0.0284(17) 0.0024(13) -0.0018(13) -0.0063(13)
C17 0.0223(14) 0.0288(15) 0.0268(16) -0.0055(12) -0.0047(12) 0.0037(12)
C29 0.0261(15) 0.0310(15) 0.0206(15) -0.0038(12) -0.0013(11) 0.0015(12)
F6 0.092(4) 0.055(3) 0.032(2) 0.012(2) 0.005(3) 0.024(3)
C23 0.0237(14) 0.0302(16) 0.0254(16) 0.0020(12) 0.0034(11) -0.0014(12)
C15 0.0288(16) 0.0282(16) 0.0373(19) 0.0063(14) 0.0075(13) 0.0066(13)
C9 0.0241(14) 0.0351(16) 0.0224(16) -0.0015(13) 0.0003(11) -0.0091(13)
C40 0.0175(13) 0.0444(18) 0.0202(15) 0.0063(13) 0.0011(11) -0.0017(13)
C22 0.0259(15) 0.0370(18) 0.0317(18) -0.0058(14) 0.0015(13) 0.0058(14)
C14 0.0335(17) 0.0438(19) 0.0271(17) 0.0098(15) 0.0044(13) 0.0125(15)
C39 0.0251(15) 0.0402(18) 0.0251(17) 0.0026(13) 0.0026(12) -0.0061(13)
C46 0.0248(15) 0.0364(17) 0.0344(18) 0.0107(14) 0.0092(13) 0.0031(13)
C7 0.0289(16) 0.0340(17) 0.0324(18) 0.0054(14) -0.0011(13) -0.0002(14)
C18 0.0274(16) 0.0307(16) 0.043(2) 0.0017(14) 0.0039(14) 0.0014(13)
C34 0.0280(16) 0.0329(17) 0.0292(17) 0.0004(13) 0.0012(13) 0.0013(13)
C24 0.0288(16) 0.0428(19) 0.0234(17) 0.0005(14) 0.0012(12) -0.0029(14)
C41 0.0213(15) 0.048(2) 0.0327(18) 0.0124(15) 0.0083(12) 0.0037(14)
C12 0.0251(15) 0.0361(17) 0.0282(17) -0.0004(13) -0.0002(12) -0.0018(13)
C30 0.0385(18) 0.0342(17) 0.0283(18) 0.0003(14) 0.0020(14) -0.0023(14)
C35 0.0390(18) 0.0328(17) 0.0265(17) 0.0040(14) 0.0034(13) -0.0004(14)
C45 0.0321(17) 0.0388(19) 0.042(2) 0.0098(15) 0.0110(14) 0.0027(15)
C31 0.060(2) 0.0275(17) 0.032(2) 0.0037(14) -0.0006(16) -0.0005(16)
C13 0.0307(17) 0.050(2) 0.0242(17) 0.0004(15) -0.0026(13) 0.0053(15)
C8 0.0227(15) 0.0418(18) 0.0329(19) 0.0035(15) -0.0035(13) -0.0067(14)
C25 0.0378(19) 0.043(2) 0.0332(19) 0.0034(15) 0.0067(14) -0.0084(16)
C32 0.055(2) 0.0352(19) 0.039(2) -0.0048(16) -0.0008(17) 0.0067(17)
C33 0.0339(18) 0.0408(19) 0.0345(19) -0.0048(15) 0.0045(14) 0.0030(15)
C28 0.0234(15) 0.051(2) 0.036(2) 0.0108(16) 0.0013(13) 0.0001(15)
C10 0.0374(19) 0.0402(19) 0.039(2) 0.0038(16) -0.0079(15) -0.0159(16)
C38 0.0342(18) 0.053(2) 0.0249(18) -0.0021(15) -0.0022(13) -0.0100(16)
C36 0.054(2) 0.0340(19) 0.038(2) -0.0023(15) 0.0088(17) -0.0126(17)
C26 0.047(2) 0.044(2) 0.041(2) 0.0146(17) 0.0087(17) 0.0006(17)
C44 0.038(2) 0.039(2) 0.059(3) 0.0145(18) 0.0219(17) 0.0066(16)
C37 0.051(2) 0.047(2) 0.044(2) -0.0092(18) 0.0029(17) -0.0213(19)
C42 0.0262(17) 0.061(2) 0.046(2) 0.0238(19) 0.0112(15) 0.0138(17)
C43 0.0306(18) 0.056(2) 0.059(3) 0.030(2) 0.0186(16) 0.0157(17)
C21 0.0330(18) 0.051(2) 0.035(2) -0.0181(16) -0.0055(14) 0.0117(16)
C20 0.038(2) 0.040(2) 0.056(3) -0.0219(18) -0.0097(17) 0.0106(16)
F3 0.113(5) 0.042(2) 0.073(3) 0.012(2) 0.020(3) -0.004(3)
C27 0.036(2) 0.067(3) 0.042(2) 0.027(2) 0.0002(16) 0.0086(19)
C19 0.0368(19) 0.0271(17) 0.067(3) -0.0023(17) -0.0060(18) 0.0024(15)
O3 0.109(3) 0.179(4) 0.161(4) -0.050(3) 0.031(3) 0.009(4)
C49 0.062(3) 0.113(4) 0.134(4) -0.055(4) 0.010(3) -0.010(3)
C48 0.072(3) 0.153(5) 0.099(4) -0.038(4) 0.005(3) 0.019(3)
C50 0.144(6) 0.111(5) 0.083(4) -0.024(4) 0.003(4) -0.055(5)
C47 0.120(5) 0.165(7) 0.113(6) -0.012(5) -0.008(5) 0.034(5)
F3A 0.085(5) 0.041(3) 0.082(5) 0.000(3) 0.014(4) -0.003(4)
F2A 0.074(5) 0.068(4) 0.060(4) -0.027(4) -0.004(4) -0.016(4)
F4A 0.078(5) 0.075(5) 0.048(4) -0.008(3) -0.007(3) 0.018(4)
F6A 0.071(4) 0.051(4) 0.050(4) -0.016(3) -0.005(3) 0.015(3)
F5A 0.074(5) 0.061(4) 0.067(5) -0.018(4) -0.006(4) -0.021(4)
F1A 0.090(5) 0.047(4) 0.056(5) -0.024(3) -0.002(4) 0.008(4)

loop_
_atom_type_symbol
_atom_type_description
_atom_type_scat_dispersion_real
_atom_type_scat_dispersion_imag
_atom_type_scat_source
C C 0.0033 0.0016 'International Tables Vol C Tables 4.2.6.8 and 6.1.1.4'
H H 0.0000 0.0000 'International Tables Vol C Tables 4.2.6.8 and 6.1.1.4'
Cu Cu 0.3201 1.2651 'International Tables Vol C Tables 4.2.6.8 and 6.1.1.4'
F F 0.0171 0.0103 'International Tables Vol C Tables 4.2.6.8 and 6.1.1.4'
N N 0.0061 0.0033 'International Tables Vol C Tables 4.2.6.8 and 6.1.1.4'
O O 0.0106 0.0060 'International Tables Vol C Tables 4.2.6.8 and 6.1.1.4'
P P 0.1023 0.0942 'International Tables Vol C Tables 4.2.6.8 and 6.1.1.4'

loop_
_exptl_crystal_face_index_h
_exptl_crystal_face_index_k
_exptl_crystal_face_index_l
_exptl_crystal_face_perp_dist
0 1 1 0.2500
0 -1 -1 0.1460
5 -4 5 0.2360
-4 3 -5 0.1490
-7 -1 2 0.2400
7 -1 1 0.1700
0 -4 6 0.2630
5 3 -5 0.1970

loop_
_geom_angle_atom_site_label_1
_geom_angle_atom_site_label_2
_geom_angle_atom_site_label_3
_geom_angle
_geom_angle_site_symmetry_1
_geom_angle_site_symmetry_3
_geom_angle_publ_flag
P1 Cu P2 74.24(3) . . ?
N2 Cu P1 138.13(8) . . ?
N2 Cu P2 118.42(8) . . ?
N3 Cu P1 128.79(9) . . ?
N3 Cu P2 119.38(8) . . ?
N3 Cu N2 82.21(11) . . ?
N1 P1 Cu 90.23(9) . . ?
N1 P1 C11 105.18(13) . . ?
N1 P1 C17 106.32(14) . . ?
C11 P1 Cu 128.53(11) . . ?
C11 P1 C17 102.33(15) . . ?
C17 P1 Cu 120.18(10) . . ?
N1 P2 Cu 89.46(9) . . ?
N1 P2 C29 105.31(13) . . ?
N1 P2 C23 109.43(14) . . ?
C29 P2 Cu 122.09(11) . . ?
C23 P2 Cu 121.66(10) . . ?
C23 P2 C29 105.66(15) . . ?
F1 P3 F5 87.3(5) . . ?
F1 P3 F4 93.2(4) . . ?
F1 P3 F6 172.3(5) . . ?
F5 P3 F4 84.9(4) . . ?
F5 P3 F6 85.2(4) . . ?
F2 P3 F1 90.6(5) . . ?
F2 P3 F5 80.3(5) . . ?
F2 P3 F4 164.5(5) . . ?
F2 P3 F6 89.8(4) . . ?
F4 P3 F6 84.4(4) . . ?
F3 P3 F1 97.3(5) . . ?
F3 P3 F5 172.1(4) . . ?
F3 P3 F2 106.1(6) . . ?
F3 P3 F4 88.3(3) . . ?
F3 P3 F6 90.0(3) . . ?
F2A P3 F3A 69.7(8) . . ?
F2A P3 F1A 92.7(8) . . ?
F4A P3 F3A 88.1(5) . . ?
F4A P3 F2A 157.6(9) . . ?
F4A P3 F6A 95.8(5) . . ?
F4A P3 F5A 99.7(7) . . ?
F4A P3 F1A 81.8(8) . . ?
F6A P3 F3A 87.1(5) . . ?
F6A P3 F2A 85.9(7) . . ?
F6A P3 F1A 170.1(9) . . ?
F5A P3 F3A 170.9(6) . . ?
F5A P3 F2A 102.2(9) . . ?
F5A P3 F6A 96.5(7) . . ?
F5A P3 F1A 93.3(10) . . ?
F1A P3 F3A 83.2(8) . . ?
C7 O2 C5 121.2(3) . . ?
C39 N2 Cu 112.2(2) . . ?
C35 N2 Cu 130.1(2) . . ?
C35 N2 C39 117.6(3) . . ?
P2 N1 P1 106.07(13) . . ?
C1 N1 P1 125.5(2) . . ?
C1 N1 P2 127.9(2) . . ?
C40 N3 Cu 110.2(2) . . ?
C40 N3 C46 105.4(3) . . ?
C46 N3 Cu 143.9(2) . . ?
C40 N4 H4 126.1 . . ?
C40 N4 C41 107.9(3) . . ?
C41 N4 H4 126.1 . . ?
C4 C5 O2 121.0(3) . . ?
C6 C5 O2 115.9(3) . . ?
C6 C5 C4 123.1(3) . . ?
C2 C1 N1 120.4(3) . . ?
C2 C1 C6 120.4(3) . . ?
C6 C1 N1 119.3(3) . . ?
C5 C4 C3 117.2(3) . . ?
C5 C4 C9 118.4(3) . . ?
C3 C4 C9 124.4(3) . . ?
C11 C16 H16 119.9 . . ?
C11 C16 C15 120.2(3) . . ?
C15 C16 H16 119.9 . . ?
C1 C2 H2 120.0 . . ?
C1 C2 C3 119.9(3) . . ?
C3 C2 H2 120.0 . . ?
C5 C6 C1 118.3(3) . . ?
C5 C6 H6 120.9 . . ?
C1 C6 H6 120.9 . . ?
C16 C11 P1 118.4(2) . . ?
C16 C11 C12 119.7(3) . . ?
C12 C11 P1 121.9(2) . . ?
C4 C3 C2 121.0(3) . . ?
C4 C3 H3 119.5 . . ?
C2 C3 H3 119.5 . . ?
C22 C17 P1 119.7(3) . . ?
C18 C17 P1 120.6(3) . . ?
C18 C17 C22 119.1(3) . . ?
C34 C29 P2 124.7(3) . . ?
C34 C29 C30 118.3(3) . . ?
C30 C29 P2 116.0(2) . . ?
C24 C23 P2 126.0(2) . . ?
C24 C23 C28 119.2(3) . . ?
C28 C23 P2 114.8(2) . . ?
C16 C15 H15 120.4 . . ?
C14 C15 C16 119.2(3) . . ?
C14 C15 H15 120.4 . . ?
C4 C9 C10 118.6(3) . . ?
C8 C9 C4 119.1(3) . . ?
C8 C9 C10 122.3(3) . . ?
N3 C40 N4 111.8(3) . . ?
N3 C40 C39 121.3(3) . . ?
N4 C40 C39 126.9(3) . . ?
C17 C22 H22 119.7 . . ?
C21 C22 C17 120.5(3) . . ?
C21 C22 H22 119.7 . . ?
C15 C14 H14 119.6 . . ?
C13 C14 C15 120.8(3) . . ?
C13 C14 H14 119.6 . . ?
N2 C39 C40 113.2(3) . . ?
N2 C39 C38 122.0(3) . . ?
C38 C39 C40 124.8(3) . . ?
N3 C46 C41 109.0(3) . . ?
N3 C46 C45 129.7(3) . . ?
C45 C46 C41 121.3(3) . . ?
O2 C7 C8 117.5(3) . . ?
O1 C7 O2 117.1(3) . . ?
O1 C7 C8 125.4(3) . . ?
C17 C18 H18 120.0 . . ?
C17 C18 C19 120.1(4) . . ?
C19 C18 H18 120.0 . . ?
C29 C34 H34 119.3 . . ?
C33 C34 C29 121.4(3) . . ?
C33 C34 H34 119.3 . . ?
C23 C24 H24 119.7 . . ?
C25 C24 C23 120.6(3) . . ?
C25 C24 H24 119.7 . . ?
N4 C41 C46 105.8(3) . . ?
N4 C41 C42 132.2(4) . . ?
C42 C41 C46 122.0(4) . . ?
C11 C12 H12 120.2 . . ?
C13 C12 C11 119.6(3) . . ?
C13 C12 H12 120.2 . . ?
C29 C30 H30 119.9 . . ?
C31 C30 C29 120.3(3) . . ?
C31 C30 H30 119.9 . . ?
N2 C35 H35 118.3 . . ?
N2 C35 C36 123.5(3) . . ?
C36 C35 H35 118.3 . . ?
C46 C45 H45 121.7 . . ?
C44 C45 C46 116.7(4) . . ?
C44 C45 H45 121.7 . . ?
C30 C31 H31 119.9 . . ?
C30 C31 C32 120.2(3) . . ?
C32 C31 H31 119.9 . . ?
C14 C13 C12 120.5(3) . . ?
C14 C13 H13 119.8 . . ?
C12 C13 H13 119.8 . . ?
C9 C8 C7 122.6(3) . . ?
C9 C8 H8 118.7 . . ?
C7 C8 H8 118.7 . . ?
C24 C25 H25 120.3 . . ?
C26 C25 C24 119.3(3) . . ?
C26 C25 H25 120.3 . . ?
C31 C32 H32 119.6 . . ?
C31 C32 C33 120.7(4) . . ?
C33 C32 H32 119.6 . . ?
C34 C33 C32 119.2(4) . . ?
C34 C33 H33 120.4 . . ?
C32 C33 H33 120.4 . . ?
C23 C28 H28 120.0 . . ?
C27 C28 C23 119.9(3) . . ?
C27 C28 H28 120.0 . . ?
C9 C10 H10A 109.5 . . ?
C9 C10 H10B 109.5 . . ?
C9 C10 H10C 109.5 . . ?
H10A C10 H10B 109.5 . . ?
H10A C10 H10C 109.5 . . ?
H10B C10 H10C 109.5 . . ?
C39 C38 H38 120.5 . . ?
C37 C38 C39 119.1(3) . . ?
C37 C38 H38 120.5 . . ?
C35 C36 H36 121.0 . . ?
C37 C36 C35 118.0(4) . . ?
C37 C36 H36 121.0 . . ?
C25 C26 H26 119.7 . . ?
C27 C26 C25 120.5(4) . . ?
C27 C26 H26 119.7 . . ?
C45 C44 H44 119.2 . . ?
C45 C44 C43 121.5(4) . . ?
C43 C44 H44 119.2 . . ?
C38 C37 C36 119.8(3) . . ?
C38 C37 H37 120.1 . . ?
C36 C37 H37 120.1 . . ?
C41 C42 H42 121.9 . . ?
C43 C42 C41 116.2(4) . . ?
C43 C42 H42 121.9 . . ?
C44 C43 H43 118.9 . . ?
C42 C43 C44 122.3(4) . . ?
C42 C43 H43 118.9 . . ?
C22 C21 H21 120.1 . . ?
C20 C21 C22 119.8(4) . . ?
C20 C21 H21 120.1 . . ?
C21 C20 H20 120.1 . . ?
C19 C20 C21 119.8(3) . . ?
C19 C20 H20 120.1 . . ?
C28 C27 C26 120.4(3) . . ?
C28 C27 H27 119.8 . . ?
C26 C27 H27 119.8 . . ?
C18 C19 H19 119.6 . . ?
C20 C19 C18 120.8(4) . . ?
C20 C19 H19 119.6 . . ?
C49 O3 C48 125.6(9) . . ?
O3 C49 H49A 107.9 . . ?
O3 C49 H49B 107.9 . . ?
O3 C49 C50 117.7(9) . . ?
H49A C49 H49B 107.2 . . ?
C50 C49 H49A 107.9 . . ?
C50 C49 H49B 107.9 . . ?
O3 C48 H48A 110.9 . . ?
O3 C48 H48B 110.9 . . ?
H48A C48 H48B 108.9 . . ?
C47 C48 O3 104.2(7) . . ?
C47 C48 H48A 110.9 . . ?
C47 C48 H48B 110.9 . . ?
C49 C50 H50A 109.5 . . ?
C49 C50 H50B 109.5 . . ?
C49 C50 H50C 109.5 . . ?
H50A C50 H50B 109.5 . . ?
H50A C50 H50C 109.5 . . ?
H50B C50 H50C 109.5 . . ?
C48 C47 H47A 109.5 . . ?
C48 C47 H47B 109.5 . . ?
C48 C47 H47C 109.5 . . ?
H47A C47 H47B 109.5 . . ?
H47A C47 H47C 109.5 . . ?
H47B C47 H47C 109.5 . . ?

loop_
_geom_bond_atom_site_label_1
_geom_bond_atom_site_label_2
_geom_bond_distance
_geom_bond_site_symmetry_2
_geom_bond_publ_flag
Cu P1 2.2503(9) . ?
Cu P2 2.3011(9) . ?
Cu N2 2.057(3) . ?
Cu N3 2.015(3) . ?
P1 N1 1.737(3) . ?
P1 C11 1.823(3) . ?
P1 C17 1.828(3) . ?
P2 N1 1.701(3) . ?
P2 C29 1.818(3) . ?
P2 C23 1.816(3) . ?
P3 F1 1.610(7) . ?
P3 F5 1.629(6) . ?
P3 F2 1.580(7) . ?
P3 F4 1.643(6) . ?
P3 F6 1.669(6) . ?
P3 F3 1.542(5) . ?
P3 F3A 1.694(8) . ?
P3 F2A 1.571(10) . ?
P3 F4A 1.531(9) . ?
P3 F6A 1.563(8) . ?
P3 F5A 1.558(11) . ?
P3 F1A 1.590(11) . ?
O2 C5 1.393(4) . ?
O2 C7 1.375(4) . ?
O1 C7 1.210(4) . ?
N2 C39 1.353(4) . ?
N2 C35 1.334(4) . ?
N1 C1 1.442(4) . ?
N3 C40 1.325(4) . ?
N3 C46 1.391(4) . ?
N4 H4 0.8800 . ?
N4 C40 1.360(4) . ?
N4 C41 1.361(5) . ?
C5 C4 1.389(4) . ?
C5 C6 1.386(4) . ?
C1 C2 1.383(4) . ?
C1 C6 1.390(4) . ?
C4 C3 1.390(5) . ?
C4 C9 1.458(4) . ?
C16 H16 0.9500 . ?
C16 C11 1.382(4) . ?
C16 C15 1.395(5) . ?
C2 H2 0.9500 . ?
C2 C3 1.398(4) . ?
C6 H6 0.9500 . ?
C11 C12 1.402(4) . ?
C3 H3 0.9500 . ?
C17 C22 1.393(5) . ?
C17 C18 1.385(5) . ?
C29 C34 1.391(4) . ?
C29 C30 1.411(5) . ?
C23 C24 1.400(4) . ?
C23 C28 1.401(5) . ?
C15 H15 0.9500 . ?
C15 C14 1.382(5) . ?
C9 C8 1.330(5) . ?
C9 C10 1.509(5) . ?
C40 C39 1.454(5) . ?
C22 H22 0.9500 . ?
C22 C21 1.390(5) . ?
C14 H14 0.9500 . ?
C14 C13 1.373(5) . ?
C39 C38 1.386(5) . ?
C46 C41 1.399(5) . ?
C46 C45 1.393(5) . ?
C7 C8 1.451(5) . ?
C18 H18 0.9500 . ?
C18 C19 1.389(5) . ?
C34 H34 0.9500 . ?
C34 C33 1.384(5) . ?
C24 H24 0.9500 . ?
C24 C25 1.389(5) . ?
C41 C42 1.391(5) . ?
C12 H12 0.9500 . ?
C12 C13 1.374(5) . ?
C30 H30 0.9500 . ?
C30 C31 1.377(5) . ?
C35 H35 0.9500 . ?
C35 C36 1.381(5) . ?
C45 H45 0.9500 . ?
C45 C44 1.379(5) . ?
C31 H31 0.9500 . ?
C31 C32 1.380(6) . ?
C13 H13 0.9500 . ?
C8 H8 0.9500 . ?
C25 H25 0.9500 . ?
C25 C26 1.389(5) . ?
C32 H32 0.9500 . ?
C32 C33 1.385(5) . ?
C33 H33 0.9500 . ?
C28 H28 0.9500 . ?
C28 C27 1.383(5) . ?
C10 H10A 0.9800 . ?
C10 H10B 0.9800 . ?
C10 H10C 0.9800 . ?
C38 H38 0.9500 . ?
C38 C37 1.364(6) . ?
C36 H36 0.9500 . ?
C36 C37 1.380(6) . ?
C26 H26 0.9500 . ?
C26 C27 1.387(6) . ?
C44 H44 0.9500 . ?
C44 C43 1.405(6) . ?
C37 H37 0.9500 . ?
C42 H42 0.9500 . ?
C42 C43 1.373(6) . ?
C43 H43 0.9500 . ?
C21 H21 0.9500 . ?
C21 C20 1.386(6) . ?
C20 H20 0.9500 . ?
C20 C19 1.373(6) . ?
C27 H27 0.9500 . ?
C19 H19 0.9500 . ?
O3 C49 1.090(8) . ?
O3 C48 1.496(9) . ?
C49 H49A 0.9900 . ?
C49 H49B 0.9900 . ?
C49 C50 1.368(10) . ?
C48 H48A 0.9900 . ?
C48 H48B 0.9900 . ?
C48 C47 1.409(10) . ?
C50 H50A 0.9800 . ?
C50 H50B 0.9800 . ?
C50 H50C 0.9800 . ?
C47 H47A 0.9800 . ?
C47 H47B 0.9800 . ?
C47 H47C 0.9800 . ?

loop_
_geom_torsion_atom_site_label_1
_geom_torsion_atom_site_label_2
_geom_torsion_atom_site_label_3
_geom_torsion_atom_site_label_4
_geom_torsion
_geom_torsion_site_symmetry_1
_geom_torsion_site_symmetry_2
_geom_torsion_site_symmetry_3
_geom_torsion_site_symmetry_4
_geom_torsion_publ_flag
Cu P1 N1 P2 -0.31(12) . . . . ?
Cu P1 N1 C1 -172.6(2) . . . . ?
Cu P1 C11 C16 -2.8(3) . . . . ?
Cu P1 C11 C12 175.2(2) . . . . ?
Cu P1 C17 C22 108.9(2) . . . . ?
Cu P1 C17 C18 -62.4(3) . . . . ?
Cu P2 N1 P1 0.31(12) . . . . ?
Cu P2 N1 C1 172.4(3) . . . . ?
Cu P2 C29 C34 131.0(2) . . . . ?
Cu P2 C29 C30 -36.7(3) . . . . ?
Cu P2 C23 C24 156.8(3) . . . . ?
Cu P2 C23 C28 -24.3(3) . . . . ?
Cu N2 C39 C40 -6.3(3) . . . . ?
Cu N2 C39 C38 176.0(3) . . . . ?
Cu N2 C35 C36 -177.4(3) . . . . ?
Cu N3 C40 N4 -174.9(2) . . . . ?
Cu N3 C40 C39 7.7(4) . . . . ?
Cu N3 C46 C41 171.0(3) . . . . ?
Cu N3 C46 C45 -9.5(6) . . . . ?
P1 N1 C1 C2 -97.1(3) . . . . ?
P1 N1 C1 C6 82.2(3) . . . . ?
P1 C11 C12 C13 -177.3(3) . . . . ?
P1 C17 C22 C21 -172.9(3) . . . . ?
P1 C17 C18 C19 174.0(3) . . . . ?
P2 N1 C1 C2 92.3(3) . . . . ?
P2 N1 C1 C6 -88.4(3) . . . . ?
P2 C29 C34 C33 -168.8(3) . . . . ?
P2 C29 C30 C31 169.2(3) . . . . ?
P2 C23 C24 C25 -179.9(3) . . . . ?
P2 C23 C28 C27 179.3(3) . . . . ?
O2 C5 C4 C3 -175.8(3) . . . . ?
O2 C5 C4 C9 4.9(5) . . . . ?
O2 C5 C6 C1 178.9(3) . . . . ?
O2 C7 C8 C9 3.8(5) . . . . ?
O1 C7 C8 C9 -176.1(4) . . . . ?
N2 C39 C38 C37 2.1(5) . . . . ?
N2 C35 C36 C37 1.3(6) . . . . ?
N1 P1 C11 C16 -105.6(2) . . . . ?
N1 P1 C11 C12 72.4(3) . . . . ?
N1 P1 C17 C22 -151.1(2) . . . . ?
N1 P1 C17 C18 37.7(3) . . . . ?
N1 P2 C29 C34 -129.8(3) . . . . ?
N1 P2 C29 C30 62.5(3) . . . . ?
N1 P2 C23 C24 54.9(3) . . . . ?
N1 P2 C23 C28 -126.2(3) . . . . ?
N1 C1 C2 C3 -176.7(3) . . . . ?
N1 C1 C6 C5 177.5(3) . . . . ?
N3 C40 C39 N2 -1.0(4) . . . . ?
N3 C40 C39 C38 176.6(3) . . . . ?
N3 C46 C41 N4 0.6(4) . . . . ?
N3 C46 C41 C42 179.4(3) . . . . ?
N3 C46 C45 C44 -178.4(3) . . . . ?
N4 C40 C39 N2 -177.9(3) . . . . ?
N4 C40 C39 C38 -0.3(5) . . . . ?
N4 C41 C42 C43 177.7(4) . . . . ?
C5 O2 C7 O1 177.9(3) . . . . ?
C5 O2 C7 C8 -2.0(5) . . . . ?
C5 C4 C3 C2 -3.0(5) . . . . ?
C5 C4 C9 C8 -3.1(5) . . . . ?
C5 C4 C9 C10 174.6(3) . . . . ?
C1 C2 C3 C4 -0.7(5) . . . . ?
C4 C5 C6 C1 -0.7(5) . . . . ?
C4 C9 C8 C7 -1.3(5) . . . . ?
C16 C11 C12 C13 0.7(5) . . . . ?
C16 C15 C14 C13 1.0(5) . . . . ?
C2 C1 C6 C5 -3.2(5) . . . . ?
C6 C5 C4 C3 3.8(5) . . . . ?
C6 C5 C4 C9 -175.5(3) . . . . ?
C6 C1 C2 C3 3.9(5) . . . . ?
C11 P1 N1 P2 129.97(15) . . . . ?
C11 P1 N1 C1 -42.3(3) . . . . ?
C11 P1 C17 C22 -41.0(3) . . . . ?
C11 P1 C17 C18 147.8(3) . . . . ?
C11 C16 C15 C14 0.2(5) . . . . ?
C11 C12 C13 C14 0.5(5) . . . . ?
C3 C4 C9 C8 177.7(3) . . . . ?
C3 C4 C9 C10 -4.6(5) . . . . ?
C17 P1 N1 P2 -121.98(15) . . . . ?
C17 P1 N1 C1 65.7(3) . . . . ?
C17 P1 C11 C16 143.5(2) . . . . ?
C17 P1 C11 C12 -38.5(3) . . . . ?
C17 C22 C21 C20 -0.4(5) . . . . ?
C17 C18 C19 C20 -2.1(5) . . . . ?
C29 P2 N1 P1 -122.94(15) . . . . ?
C29 P2 N1 C1 49.1(3) . . . . ?
C29 P2 C23 C24 -58.0(3) . . . . ?
C29 P2 C23 C28 120.9(3) . . . . ?
C29 C34 C33 C32 1.1(5) . . . . ?
C29 C30 C31 C32 0.2(5) . . . . ?
C23 P2 N1 P1 123.90(15) . . . . ?
C23 P2 N1 C1 -64.1(3) . . . . ?
C23 P2 C29 C34 -14.0(3) . . . . ?
C23 P2 C29 C30 178.3(2) . . . . ?
C23 C24 C25 C26 0.3(6) . . . . ?
C23 C28 C27 C26 0.8(7) . . . . ?
C15 C16 C11 P1 177.0(2) . . . . ?
C15 C16 C11 C12 -1.1(5) . . . . ?
C15 C14 C13 C12 -1.3(5) . . . . ?
C9 C4 C3 C2 176.2(3) . . . . ?
C40 N3 C46 C41 -0.1(3) . . . . ?
C40 N3 C46 C45 179.3(3) . . . . ?
C40 N4 C41 C46 -0.9(4) . . . . ?
C40 N4 C41 C42 -179.5(4) . . . . ?
C40 C39 C38 C37 -175.3(3) . . . . ?
C22 C17 C18 C19 2.8(5) . . . . ?
C22 C21 C20 C19 1.1(5) . . . . ?
C39 N2 C35 C36 0.4(5) . . . . ?
C39 C38 C37 C36 -0.4(6) . . . . ?
C46 N3 C40 N4 -0.5(3) . . . . ?
C46 N3 C40 C39 -177.8(3) . . . . ?
C46 C41 C42 C43 -0.7(5) . . . . ?
C46 C45 C44 C43 -1.0(5) . . . . ?
C7 O2 C5 C4 -2.3(4) . . . . ?
C7 O2 C5 C6 178.0(3) . . . . ?
C18 C17 C22 C21 -1.5(5) . . . . ?
C34 C29 C30 C31 0.7(5) . . . . ?
C24 C23 C28 C27 -1.8(6) . . . . ?
C24 C25 C26 C27 -1.3(6) . . . . ?
C41 N4 C40 N3 0.9(4) . . . . ?
C41 N4 C40 C39 178.0(3) . . . . ?
C41 C46 C45 C44 0.9(5) . . . . ?
C41 C42 C43 C44 0.7(5) . . . . ?
C30 C29 C34 C33 -1.3(5) . . . . ?
C30 C31 C32 C33 -0.5(6) . . . . ?
C35 N2 C39 C40 175.6(3) . . . . ?
C35 N2 C39 C38 -2.1(5) . . . . ?
C35 C36 C37 C38 -1.3(6) . . . . ?
C45 C46 C41 N4 -178.9(3) . . . . ?
C45 C46 C41 C42 -0.1(5) . . . . ?
C45 C44 C43 C42 0.2(6) . . . . ?
C31 C32 C33 C34 -0.2(6) . . . . ?
C25 C26 C27 C28 0.7(7) . . . . ?
C28 C23 C24 C25 1.2(5) . . . . ?
C10 C9 C8 C7 -178.9(3) . . . . ?
C21 C20 C19 C18 0.2(6) . . . . ?
C49 O3 C48 C47 166.6(9) . . . . ?
C48 O3 C49 C50 177.8(8) . . . . ?
